data_2239827
loop_
_publ_author_name
'Ghichi, Nadir'
'Benosmane, Ali'
'Benboudiaf, Ali'
'Merazig, Hocine'

_publ_section_title
;
 Crystal structure of
 (<i>Z</i>)-3-benzyloxy-6-[(2-hydroxy-5-methylanilino)methylidene]cyclohexa-2,4-dien-1-one
;
_journal_coeditor_code SU2761
_journal_issue 9
_journal_name_full 'Acta Crystallographica Section E'
_journal_page_first o957
_journal_page_last o958
_journal_paper_doi 10.1107/S1600536814016936
_journal_volume 70
_journal_year 2014
_chemical_formula_iupac 'C21 H19 N O3'
_chemical_formula_moiety 'C21 H19 N O3'
_chemical_formula_structural 'C21 H19 N O3'
_chemical_formula_sum 'C21 H19 N O3'
_chemical_formula_weight 333.37
_chemical_name_systematic (<i>Z</i>)-3-Benzyloxy-6-[(2-hydroxy-5-methylanilino)methylidene]cyclohexa-2,4-dien-1-one
_space_group_IT_number 14
_symmetry_cell_setting monoclinic
_symmetry_space_group_name_Hall '-P 2ybc'
_symmetry_space_group_name_H-M 'P 1 21/c 1'
_atom_sites_solution_hydrogens geom
_atom_sites_solution_primary direct
_atom_sites_solution_secondary difmap
_audit_creation_method 'WinGX routine CIF_UPDATE'
_cell_angle_alpha 90.0
_cell_angle_beta 96.402(5)
_cell_angle_gamma 90.0
_cell_formula_units_Z 4
_cell_length_a 12.594(5)
_cell_length_b 9.303(5)
_cell_length_c 14.997(5)
_cell_measurement_temperature 293(2)
_cell_volume 1746.1(13)
_computing_cell_refinement 'SAINT (Bruker, 2006)'
_computing_data_collection 'APEX2 (Bruker, 2006)'
_computing_data_reduction 'SAINT (Bruker, 2006)'
_computing_molecular_graphics
;
ORTEP-3 for Windows (Farrugia, 2012) and
Mercury (Macrae <i>et al.</i>, 2008)
;
_computing_publication_material 'WinGX (Farrugia, 2012)'
_computing_structure_refinement 'SHELXL97 (Sheldrick, 2008)'
_computing_structure_solution 'SHELXS97 (Sheldrick, 2008)'
_diffrn_ambient_temperature 293(2)
_diffrn_measured_fraction_theta_full 0.998
_diffrn_measured_fraction_theta_max 0.998
_diffrn_measurement_device_type 'Bruker APEXII CCD'
_diffrn_measurement_method 'phi and omega scans'
_diffrn_radiation_monochromator graphite
_diffrn_radiation_source 'fine-focus sealed tube'
_diffrn_radiation_type MoK\a
_diffrn_radiation_wavelength 0.71073
_diffrn_reflns_av_R_equivalents 0.0366
_diffrn_reflns_av_sigmaI/netI 0.0399
_diffrn_reflns_limit_h_max 17
_diffrn_reflns_limit_h_min -17
_diffrn_reflns_limit_k_max 13
_diffrn_reflns_limit_k_min -13
_diffrn_reflns_limit_l_max 20
_diffrn_reflns_limit_l_min -21
_diffrn_reflns_number 19603
_diffrn_reflns_theta_full 30.16
_diffrn_reflns_theta_max 30.16
_diffrn_reflns_theta_min 2.58
_exptl_absorpt_coefficient_mu 0.085
_exptl_absorpt_correction_type none
_exptl_crystal_colour Orange
_exptl_crystal_density_diffrn 1.268
_exptl_crystal_density_method 'not measured'
_exptl_crystal_description Block
_exptl_crystal_F_000 704
_exptl_crystal_size_max 0.03
_exptl_crystal_size_mid 0.02
_exptl_crystal_size_min 0.01
_refine_diff_density_max 0.220
_refine_diff_density_min -0.156
_refine_ls_extinction_method none
_refine_ls_goodness_of_fit_ref 1.006
_refine_ls_hydrogen_treatment mixed
_refine_ls_matrix_type full
_refine_ls_number_parameters 238
_refine_ls_number_reflns 5148
_refine_ls_number_restraints 0
_refine_ls_restrained_S_all 1.006
_refine_ls_R_factor_all 0.1121
_refine_ls_R_factor_gt 0.0502
_refine_ls_shift/su_max 0.000
_refine_ls_shift/su_mean 0.000
_refine_ls_structure_factor_coef Fsqd
_refine_ls_weighting_details 'calc w=1/[\s^2^(Fo^2^)+(0.0718P)^2^+0.1066P] where P=(Fo^2^+2Fc^2^)/3'
_refine_ls_weighting_scheme calc
_refine_ls_wR_factor_gt 0.1282
_refine_ls_wR_factor_ref 0.1577
_reflns_number_gt 2672
_reflns_number_total 5148
_reflns_threshold_expression I>2sigma(I)
_cod_data_source_file su2761sup1.cif
_cod_data_source_block I
_cod_original_sg_symbol_H-M 'P 21/c'
_cod_database_code 2239827
_cod_database_fobs_code 2239827

loop_
_symmetry_equiv_pos_site_id
_symmetry_equiv_pos_as_xyz
1 x,y,z
2 -x,y+1/2,-z+1/2
3 -x,-y,-z
4 'x, -y-1/2, z-1/2'

loop_
_atom_site_aniso_label
_atom_site_aniso_U_11
_atom_site_aniso_U_22
_atom_site_aniso_U_33
_atom_site_aniso_U_12
_atom_site_aniso_U_13
_atom_site_aniso_U_23
O1 0.0764(8) 0.0485(6) 0.0514(7) -0.0042(5) -0.0186(6) 0.0026(5)
O2 0.0626(7) 0.0505(6) 0.0687(8) -0.0121(5) -0.0277(6) 0.0067(5)
O3 0.0682(7) 0.0572(7) 0.0771(9) -0.0194(6) -0.0061(6) -0.0054(6)
N1 0.0481(7) 0.0460(7) 0.0435(7) 0.0016(5) -0.0050(6) -0.0001(6)
C1 0.0591(10) 0.0511(9) 0.0523(9) 0.0110(7) 0.0047(8) 0.0065(7)
C2 0.0691(10) 0.0415(8) 0.0684(11) 0.0006(7) 0.0041(9) 0.0038(8)
C3 0.0612(10) 0.0449(8) 0.0580(10) -0.0016(7) -0.0066(8) -0.0057(7)
C4 0.0490(8) 0.0436(8) 0.0448(8) 0.0055(6) -0.0029(7) -0.0017(6)
C5 0.0430(7) 0.0412(7) 0.0456(8) 0.0057(6) 0.0019(6) -0.0023(6)
C6 0.0502(9) 0.0533(9) 0.0457(9) 0.0052(7) -0.0014(7) 0.0000(7)
C7 0.0501(9) 0.0538(9) 0.0436(9) 0.0020(7) -0.0060(7) -0.0022(7)
C8 0.0449(8) 0.0508(8) 0.0487(9) -0.0029(7) -0.0041(7) -0.0059(7)
C9 0.0426(8) 0.0482(8) 0.0529(9) -0.0017(6) -0.0063(7) -0.0075(7)
C10 0.0517(9) 0.0491(8) 0.0569(10) -0.0032(7) -0.0069(7) -0.0011(7)
C11 0.0484(9) 0.0501(9) 0.0650(11) -0.0082(7) 0.0013(8) -0.0106(8)
C12 0.0581(10) 0.0642(11) 0.0682(11) -0.0130(8) -0.0182(9) -0.0096(9)
C13 0.0612(10) 0.0634(10) 0.0576(10) -0.0062(8) -0.0178(8) -0.0039(8)
C14 0.0588(10) 0.0554(9) 0.0659(11) -0.0070(8) 0.0075(9) -0.0090(8)
C15 0.0650(11) 0.0543(9) 0.0630(11) -0.0093(8) 0.0210(9) -0.0150(8)
C16 0.1016(15) 0.0646(12) 0.0650(12) -0.0107(11) 0.0122(11) -0.0092(10)
C17 0.140(2) 0.0627(12) 0.0685(14) -0.0114(13) 0.0257(14) -0.0049(10)
C18 0.127(2) 0.0675(13) 0.0879(17) -0.0338(13) 0.0433(15) -0.0139(12)
C19 0.0841(15) 0.0798(15) 0.1170(19) -0.0316(12) 0.0161(14) -0.0185(14)
C20 0.0707(12) 0.0616(11) 0.1026(16) -0.0153(9) 0.0123(11) -0.0092(10)
C21 0.0904(14) 0.0737(12) 0.0710(13) 0.0068(10) -0.0014(11) 0.0239(10)

loop_
_atom_site_type_symbol
_atom_site_label
_atom_site_fract_x
_atom_site_fract_y
_atom_site_fract_z
_atom_site_U_iso_or_equiv
_atom_site_thermal_displace_type
_atom_site_occupancy
O O1 0.00597(9) 0.00730(11) 0.29239(8) 0.0607(4) Uani 1.000
O O2 0.11904(9) 0.35839(11) 0.32139(8) 0.0632(4) Uani 1.000
O O3 0.35952(9) 0.74624(12) 0.39999(9) 0.0686(4) Uani 1.000
N N1 0.14153(10) 0.12579(13) 0.41887(9) 0.0466(4) Uani 1.000
C C1 0.10315(13) -0.23275(17) 0.52145(11) 0.0543(5) Uani 1.000
C C2 0.03317(14) -0.29008(17) 0.45329(12) 0.0599(6) Uani 1.000
C C3 -0.00117(13) -0.21414(16) 0.37654(11) 0.0557(5) Uani 1.000
C C4 0.03510(12) -0.07513(15) 0.36568(10) 0.0464(5) Uani 1.000
C C5 0.10653(11) -0.01575(15) 0.43336(10) 0.0435(4) Uani 1.000
C C6 0.13925(12) -0.09409(16) 0.51009(10) 0.0502(5) Uani 1.000
C C7 0.21681(12) 0.19787(17) 0.46691(11) 0.0500(5) Uani 1.000
C C8 0.24727(11) 0.33802(16) 0.44826(10) 0.0488(5) Uani 1.000
C C9 0.19690(11) 0.41507(16) 0.37232(11) 0.0488(5) Uani 1.000
C C10 0.23632(12) 0.55360(16) 0.35497(11) 0.0535(5) Uani 1.000
C C11 0.31795(12) 0.61279(17) 0.41101(11) 0.0549(6) Uani 1.000
C C12 0.36589(14) 0.53810(18) 0.48665(13) 0.0654(6) Uani 1.000
C C13 0.33182(13) 0.40505(18) 0.50384(12) 0.0626(6) Uani 1.000
C C14 0.31877(13) 0.82640(18) 0.32322(12) 0.0600(6) Uani 1.000
C C15 0.37303(14) 0.96959(18) 0.32326(12) 0.0597(6) Uani 1.000
C C16 0.32694(18) 1.0777(2) 0.26853(13) 0.0769(8) Uani 1.000
C C17 0.3757(2) 1.2105(2) 0.26580(14) 0.0893(9) Uani 1.000
C C18 0.4695(2) 1.2378(2) 0.31800(16) 0.0918(10) Uani 1.000
C C19 0.51594(18) 1.1327(2) 0.37257(18) 0.0933(9) Uani 1.000
C C20 0.46785(16) 0.9979(2) 0.37561(16) 0.0781(8) Uani 1.000
C C21 0.13941(16) -0.3163(2) 0.60556(13) 0.0792(8) Uani 1.000
H H1o -0.0411(17) -0.044(2) 0.2490(16) 0.101(7) Uiso 1.000
H H2 0.00830 -0.38330 0.45937 0.0719 Uiso 1.000
H H1n 0.1091(14) 0.1794(19) 0.3701(13) 0.075(6) Uiso 1.000
H H3 -0.04862 -0.25606 0.33208 0.0668 Uiso 1.000
H H6 0.18647 -0.05266 0.55491 0.0603 Uiso 1.000
H H7 0.2525(13) 0.1493(17) 0.5192(12) 0.065(5) Uiso 1.000
H H10 0.20650 0.60482 0.30510 0.0642 Uiso 1.000
H H12 0.42068 0.58043 0.52442 0.0785 Uiso 1.000
H H13 0.36443 0.35558 0.55341 0.0750 Uiso 1.000
H H14A 0.24242 0.84004 0.32335 0.0720 Uiso 1.000
H H14B 0.33057 0.77387 0.26933 0.0720 Uiso 1.000
H H16 0.26261 1.06082 0.23328 0.0922 Uiso 1.000
H H17 0.34437 1.28183 0.22815 0.1070 Uiso 1.000
H H18 0.50154 1.32764 0.31634 0.1101 Uiso 1.000
H H19 0.57997 1.15094 0.40792 0.1119 Uiso 1.000
H H20 0.49987 0.92686 0.41309 0.0937 Uiso 1.000
H H21A 0.10696 -0.40980 0.60202 0.1186 Uiso 1.000
H H21B 0.11862 -0.26601 0.65674 0.1186 Uiso 1.000
H H21C 0.21574 -0.32628 0.61143 0.1186 Uiso 1.000

loop_
_atom_type_symbol
_atom_type_description
_atom_type_scat_dispersion_real
_atom_type_scat_dispersion_imag
_atom_type_scat_source
C C 0.0033 0.0016 'International Tables Vol C Tables 4.2.6.8 and 6.1.1.4'
H H 0.0000 0.0000 'International Tables Vol C Tables 4.2.6.8 and 6.1.1.4'
N N 0.0061 0.0033 'International Tables Vol C Tables 4.2.6.8 and 6.1.1.4'
O O 0.0106 0.0060 'International Tables Vol C Tables 4.2.6.8 and 6.1.1.4'

loop_
_geom_angle_atom_site_label_1
_geom_angle_atom_site_label_2
_geom_angle_atom_site_label_3
_geom_angle
_geom_angle_publ_flag
C11 O3 C14 117.87(13) no
C4 O1 H1o 111.1(13) no
C5 N1 C7 127.71(13) no
C5 N1 H1n 119.9(11) no
C7 N1 H1n 112.4(11) no
C2 C1 C6 117.40(15) no
C2 C1 C21 121.94(15) no
C6 C1 C21 120.67(15) no
C1 C2 C3 122.37(15) no
C2 C3 C4 119.94(15) no
C3 C4 C5 118.58(14) no
O1 C4 C3 124.00(14) no
O1 C4 C5 117.41(13) no
N1 C5 C4 116.40(13) no
N1 C5 C6 123.29(13) no
C4 C5 C6 120.31(13) no
C1 C6 C5 121.40(14) no
N1 C7 C8 124.48(15) no
C9 C8 C13 118.89(14) no
C7 C8 C9 121.29(14) no
C7 C8 C13 119.80(14) no
O2 C9 C8 120.49(13) no
O2 C9 C10 121.57(14) no
C8 C9 C10 117.93(14) no
C9 C10 C11 120.54(15) no
C10 C11 C12 121.43(15) no
O3 C11 C12 114.26(14) no
O3 C11 C10 124.31(15) no
C11 C12 C13 119.45(16) no
C8 C13 C12 121.72(16) no
O3 C14 C15 110.09(14) no
C14 C15 C16 119.02(16) no
C14 C15 C20 122.43(16) no
C16 C15 C20 118.55(17) no
C15 C16 C17 120.6(2) no
C16 C17 C18 120.52(19) no
C17 C18 C19 119.73(19) no
C18 C19 C20 120.3(2) no
C15 C20 C19 120.28(19) no
C1 C2 H2 119.00 no
C3 C2 H2 119.00 no
C2 C3 H3 120.00 no
C4 C3 H3 120.00 no
C1 C6 H6 119.00 no
C5 C6 H6 119.00 no
N1 C7 H7 116.6(10) no
C8 C7 H7 118.9(10) no
C9 C10 H10 120.00 no
C11 C10 H10 120.00 no
C11 C12 H12 120.00 no
C13 C12 H12 120.00 no
C8 C13 H13 119.00 no
C12 C13 H13 119.00 no
O3 C14 H14A 110.00 no
O3 C14 H14B 110.00 no
C15 C14 H14A 110.00 no
C15 C14 H14B 110.00 no
H14A C14 H14B 108.00 no
C15 C16 H16 120.00 no
C17 C16 H16 120.00 no
C16 C17 H17 120.00 no
C18 C17 H17 120.00 no
C17 C18 H18 120.00 no
C19 C18 H18 120.00 no
C18 C19 H19 120.00 no
C20 C19 H19 120.00 no
C15 C20 H20 120.00 no
C19 C20 H20 120.00 no
C1 C21 H21A 109.00 no
C1 C21 H21B 109.00 no
C1 C21 H21C 109.00 no
H21A C21 H21B 109.00 no
H21A C21 H21C 109.00 no
H21B C21 H21C 109.00 no

loop_
_geom_bond_atom_site_label_1
_geom_bond_atom_site_label_2
_geom_bond_distance
_geom_bond_publ_flag
O1 C4 1.357(2) no
O2 C9 1.287(2) no
O3 C11 1.365(2) no
O3 C14 1.419(2) no
O1 H1o 0.96(2) no
N1 C5 1.413(2) no
N1 C7 1.310(2) no
N1 H1n 0.940(19) no
C1 C6 1.385(2) no
C1 C21 1.508(3) no
C1 C2 1.380(3) no
C2 C3 1.378(2) no
C3 C4 1.387(2) no
C4 C5 1.393(2) no
C5 C6 1.385(2) no
C7 C8 1.396(2) no
C8 C13 1.421(2) no
C8 C9 1.433(2) no
C9 C10 1.416(2) no
C10 C11 1.369(2) no
C11 C12 1.408(3) no
C12 C13 1.344(2) no
C14 C15 1.497(3) no
C15 C20 1.379(3) no
C15 C16 1.384(3) no
C16 C17 1.382(3) no
C17 C18 1.366(4) no
C18 C19 1.364(3) no
C19 C20 1.396(3) no
C2 H2 0.9300 no
C3 H3 0.9300 no
C6 H6 0.9300 no
C7 H7 0.971(17) no
C10 H10 0.9300 no
C12 H12 0.9300 no
C13 H13 0.9300 no
C14 H14A 0.9700 no
C14 H14B 0.9700 no
C16 H16 0.9300 no
C17 H17 0.9300 no
C18 H18 0.9300 no
C19 H19 0.9300 no
C20 H20 0.9300 no
C21 H21A 0.9600 no
C21 H21B 0.9600 no
C21 H21C 0.9600 no

loop_
_geom_hbond_atom_site_label_D
_geom_hbond_atom_site_label_H
_geom_hbond_atom_site_label_A
_geom_hbond_site_symmetry_A
_geom_hbond_distance_DH
_geom_hbond_distance_HA
_geom_hbond_distance_DA
_geom_hbond_angle_DHA
_geom_hbond_publ_flag
N1 H1n O2 . 0.94(2) 1.83(2) 2.609(2) 138.7(16) yes
O1 H1o O2 2_545 0.96(2) 1.63(2) 2.590(2) 176.1(17) yes

loop_
_geom_torsion_atom_site_label_1
_geom_torsion_atom_site_label_2
_geom_torsion_atom_site_label_3
_geom_torsion_atom_site_label_4
_geom_torsion
_geom_torsion_publ_flag
C14 O3 C11 C10 -3.0(2) no
C14 O3 C11 C12 177.39(14) no
C11 O3 C14 C15 179.43(14) no
C7 N1 C5 C4 -171.50(15) no
C7 N1 C5 C6 8.9(2) no
C5 N1 C7 C8 179.88(14) no
C6 C1 C2 C3 -0.4(3) no
C21 C1 C2 C3 179.41(16) no
C2 C1 C6 C5 0.0(2) no
C21 C1 C6 C5 -179.84(15) no
C1 C2 C3 C4 0.3(3) no
C2 C3 C4 O1 179.74(15) no
C2 C3 C4 C5 0.3(2) no
O1 C4 C5 N1 0.2(2) no
O1 C4 C5 C6 179.81(14) no
C3 C4 C5 N1 179.66(14) no
C3 C4 C5 C6 -0.7(2) no
N1 C5 C6 C1 -179.83(14) no
C4 C5 C6 C1 0.6(2) no
N1 C7 C8 C9 -0.4(2) no
N1 C7 C8 C13 -178.58(15) no
C7 C8 C9 O2 2.8(2) no
C7 C8 C9 C10 -176.46(14) no
C13 C8 C9 O2 -178.95(14) no
C13 C8 C9 C10 1.8(2) no
C7 C8 C13 C12 177.89(16) no
C9 C8 C13 C12 -0.4(2) no
O2 C9 C10 C11 178.81(15) no
C8 C9 C10 C11 -1.9(2) no
C9 C10 C11 O3 -178.96(14) no
C9 C10 C11 C12 0.7(2) no
O3 C11 C12 C13 -179.54(15) no
C10 C11 C12 C13 0.8(3) no
C11 C12 C13 C8 -0.9(3) no
O3 C14 C15 C16 -163.21(16) no
O3 C14 C15 C20 17.1(2) no
C14 C15 C16 C17 -178.97(18) no
C20 C15 C16 C17 0.7(3) no
C14 C15 C20 C19 179.30(19) no
C16 C15 C20 C19 -0.4(3) no
C15 C16 C17 C18 -0.9(3) no
C16 C17 C18 C19 0.7(4) no
C17 C18 C19 C20 -0.3(4) no
C18 C19 C20 C15 0.2(4) no
